data_7115980
loop_
_publ_author_name
'Pandurang V. Chouthaiwale'
'Fujie Tanaka'

_publ_section_title
;
 Reactions of pyruvates: organocatalytic synthesis of functionalized
 dihydropyrans in one pot and further transformations to functionalized
 carbocycles and heterocycles
;
_journal_name_full Chem.Commun.
_journal_page_first 14881
_journal_paper_doi 10.1039/C4cc06035K
_journal_volume 50
_journal_year 2014
_chemical_formula_moiety 'C18 H22 N2 O10'
_chemical_formula_sum 'C18 H22 N2 O10'
_chemical_formula_weight 426.38
_space_group_IT_number 2
_symmetry_cell_setting triclinic
_symmetry_Int_Tables_number 2
_symmetry_space_group_name_Hall '-P 1'
_symmetry_space_group_name_H-M 'P -1'
_atom_sites_solution_hydrogens geom
_atom_sites_solution_primary direct
_atom_sites_solution_secondary difmap
_cell_angle_alpha 85.986(6)
_cell_angle_beta 84.364(6)
_cell_angle_gamma 83.867(6)
_cell_formula_units_Z 2
_cell_length_a 5.36680(16)
_cell_length_b 9.7102(3)
_cell_length_c 19.0151(6)
_cell_measurement_reflns_used 4299
_cell_measurement_temperature 93
_cell_measurement_theta_max 68.18
_cell_measurement_theta_min 4.59
_cell_volume 978.72(5)
_computing_cell_refinement 'RAPID AUTO'
_computing_data_collection 'RAPID AUTO (Rigaku, ????)'
_computing_data_reduction 'RAPID AUTO'
_computing_molecular_graphics 'CrystalStructure 4.0'
_computing_publication_material 'CrystalStructure 4.0 (Rigaku, 2011)'
_computing_structure_refinement 'SHELXL97 (Sheldrick, 2008)'
_computing_structure_solution 'SIR2004 (Burla, et al., 2005)'
_diffrn_ambient_temperature 93
_diffrn_detector_area_resol_mean 10.000
_diffrn_measured_fraction_theta_full 0.981
_diffrn_measured_fraction_theta_max 0.981
_diffrn_measurement_device_type 'Rigaku R-AXIS RAPID II'
_diffrn_measurement_method \w
_diffrn_radiation_type 'Cu K\a'
_diffrn_radiation_wavelength 1.54187
_diffrn_reflns_av_R_equivalents 0.0536
_diffrn_reflns_limit_h_max 6
_diffrn_reflns_limit_h_min -6
_diffrn_reflns_limit_k_max 11
_diffrn_reflns_limit_k_min -11
_diffrn_reflns_limit_l_max 22
_diffrn_reflns_limit_l_min -22
_diffrn_reflns_number 13236
_diffrn_reflns_theta_full 68.25
_diffrn_reflns_theta_max 68.25
_diffrn_reflns_theta_min 4.59
_diffrn_standards_number 0
_exptl_absorpt_coefficient_mu 1.029
_exptl_absorpt_correction_T_max 0.933
_exptl_absorpt_correction_T_min 0.786
_exptl_absorpt_correction_type multi-scan
_exptl_absorpt_process_details 'ABSCOR (Rigaku, 1995)'
_exptl_crystal_colour colorless
_exptl_crystal_density_diffrn 1.447
_exptl_crystal_density_method 'not measured'
_exptl_crystal_description block
_exptl_crystal_F_000 448.00
_exptl_crystal_size_max 0.113
_exptl_crystal_size_mid 0.108
_exptl_crystal_size_min 0.067
_refine_diff_density_max 0.48
_refine_diff_density_min -0.25
_refine_ls_extinction_method none
_refine_ls_goodness_of_fit_ref 1.094
_refine_ls_hydrogen_treatment constr
_refine_ls_number_parameters 331
_refine_ls_number_reflns 3529
_refine_ls_number_restraints 392
_refine_ls_R_factor_gt 0.0575
_refine_ls_shift/su_max 0.003
_refine_ls_structure_factor_coef Fsqd
_refine_ls_weighting_details 'w = 1/[\s^2^(Fo^2^)+(0.0960P)^2^+0.2431P] where P=(Fo^2^+2Fc^2^)/3'
_refine_ls_weighting_scheme calc
_refine_ls_wR_factor_ref 0.1709
_reflns_number_gt 2875
_reflns_number_total 3529
_reflns_threshold_expression F^2^>2.0\s(F^2^)
_cod_data_source_file c4cc06035k2.cif
_cod_data_source_block SX125a
_cod_database_code 7115980

loop_
_symmetry_equiv_pos_site_id
_symmetry_equiv_pos_as_xyz
1 +X,+Y,+Z
2 -X,-Y,-Z

loop_
_atom_site_label
_atom_site_type_symbol
_atom_site_fract_x
_atom_site_fract_y
_atom_site_fract_z
_atom_site_U_iso_or_equiv
_atom_site_adp_type
_atom_site_occupancy
_atom_site_symmetry_multiplicity
_atom_site_calc_flag
_atom_site_refinement_flags
O1 O 1.1900(3) -0.18257(15) 0.09493(8) 0.0362(4) Uani 1 2 d .
O2 O 0.8250(3) 0.36380(14) 0.25263(9) 0.0386(4) Uani 1 2 d .
O3 O 1.4077(3) -0.08282(14) 0.19553(9) 0.0367(4) Uani 1 2 d .
O4 O 1.3383(3) 0.12952(17) 0.08459(9) 0.0470(5) Uani 1 2 d .
O5 O 0.8487(3) -0.02799(16) 0.10568(8) 0.0387(4) Uani 1 2 d .
O6 O 1.4143(3) 0.16460(17) 0.26929(13) 0.0624(6) Uani 1 2 d .
O8A O 0.6319(10) -0.4780(4) 0.5768(5) 0.115(3) Uani 0.579(17) 2 d .
O8B O 0.6029(18) -0.48833(19) 0.5565(4) 0.065(2) Uani 0.421(17) 2 d .
O9 O 1.1814(4) 0.41316(19) 0.29116(17) 0.0926(9) Uani 1 2 d .
O13A O 0.3366(8) -0.3099(5) 0.5731(5) 0.070(2) Uani 0.579(17) 2 d .
O13B O 0.4018(15) -0.3046(7) 0.5995(3) 0.061(2) Uani 0.421(17) 2 d .
O28 O 1.2391(5) 0.32137(19) 0.13534(15) 0.0978(10) Uani 1 2 d .
N19 N 0.5547(3) -0.35934(16) 0.55318(10) 0.0553(6) Uani 1 2 d .
N27 N 1.2377(4) 0.19646(19) 0.13312(13) 0.0496(6) Uani 1 2 d .
C3 C 1.0782(5) -0.0581(2) 0.32506(12) 0.0386(5) Uani 1 2 d .
C4 C 1.0569(5) 0.3340(2) 0.26942(15) 0.0464(6) Uani 1 2 d .
C5 C 1.0961(4) 0.1228(2) 0.19509(12) 0.0341(5) Uani 1 2 d .
C6 C 1.0476(4) -0.0794(2) 0.12500(11) 0.0308(5) Uani 1 2 d .
C7 C 1.0167(5) 0.0991(2) 0.32662(13) 0.0416(6) Uani 1 2 d .
C10 C 0.6917(5) -0.2833(3) 0.49707(13) 0.0486(6) Uani 1 2 d .
C11 C 1.0987(5) -0.2308(3) 0.03184(12) 0.0441(6) Uani 1 2 d .
C12 C 1.1523(4) 0.1789(2) 0.26444(14) 0.0404(5) Uani 1 2 d .
C14 C 0.7234(5) 0.5110(2) 0.25319(15) 0.0464(6) Uani 1 2 d .
C16 C 1.2608(5) -0.3608(3) 0.01313(14) 0.0506(6) Uani 1 2 d .
C17 C 0.9433(5) -0.1352(2) 0.38688(12) 0.0410(5) Uani 1 2 d .
C18 C 0.7092(9) 0.5695(3) 0.18165(18) 0.0855(12) Uani 1 2 d .
C20A C 0.6892(10) -0.1051(6) 0.4012(4) 0.0503(14) Uani 0.471(4) 2 d .
C20B C 0.7856(15) -0.0737(6) 0.4410(3) 0.0697(16) Uani 0.529(4) 2 d .
C21A C 0.9461(12) -0.3029(7) 0.4844(3) 0.0590(16) Uani 0.471(4) 2 d .
C21B C 0.8478(8) -0.3597(4) 0.4467(2) 0.0375(10) Uani 0.529(4) 2 d .
C22A C 1.0748(10) -0.2304(6) 0.4301(3) 0.0495(14) Uani 0.471(4) 2 d .
C22B C 0.9704(8) -0.2824(4) 0.3932(2) 0.0353(10) Uani 0.529(4) 2 d .
C23 C 1.0055(4) -0.1051(2) 0.25486(11) 0.0312(5) Uani 1 2 d .
C24A C 0.5579(11) -0.1751(6) 0.4549(4) 0.0523(14) Uani 0.471(4) 2 d .
C24B C 0.6662(15) -0.1497(6) 0.4962(3) 0.0753(18) Uani 0.529(4) 2 d .
C26 C 1.1525(4) -0.0359(2) 0.19122(11) 0.0306(5) Uani 1 2 d .
H3 H 1.26368 -0.08074 0.32704 0.0463 Uiso 1 2 calc R
H5 H 0.91232 0.14631 0.19029 0.0410 Uiso 1 2 calc R
H6 H 1.46016 0.24112 0.27813 0.0748 Uiso 1 2 calc R
H7A H 1.06459 0.12984 0.37154 0.0500 Uiso 1 2 calc R
H7B H 0.83276 0.12202 0.32563 0.0500 Uiso 1 2 calc R
H11A H 1.11075 -0.15924 -0.00776 0.0529 Uiso 1 2 calc R
H11B H 0.92068 -0.24984 0.04161 0.0529 Uiso 1 2 calc R
H14A H 0.55351 0.51889 0.27899 0.0557 Uiso 1 2 calc R
H14B H 0.83329 0.56313 0.27805 0.0557 Uiso 1 2 calc R
H16A H 1.24233 -0.43183 0.05198 0.0607 Uiso 1 2 calc R
H16B H 1.43715 -0.34124 0.00525 0.0607 Uiso 1 2 calc R
H16C H 1.20905 -0.39435 -0.03009 0.0607 Uiso 1 2 calc R
H18A H 0.61369 0.51237 0.15579 0.1026 Uiso 1 2 calc R
H18B H 0.87952 0.57179 0.158 0.1026 Uiso 1 2 calc R
H18C H 0.62477 0.66404 0.18255 0.1026 Uiso 1 2 calc R
H20A H 0.60248 -0.03421 0.37321 0.0604 Uiso 0.471(4) 2 calc R
H20B H 0.75862 0.02464 0.43994 0.0836 Uiso 0.529(4) 2 calc R
H21A H 1.03826 -0.36855 0.51388 0.0707 Uiso 0.471(4) 2 calc R
H21B H 0.86741 -0.45829 0.44944 0.0450 Uiso 0.529(4) 2 calc R
H22A H 1.25293 -0.2459 0.42264 0.0594 Uiso 0.471(4) 2 calc R
H22B H 1.07937 -0.33042 0.3586 0.0424 Uiso 0.529(4) 2 calc R
H23A H 1.04077 -0.20717 0.25382 0.0374 Uiso 1 2 calc R
H23B H 0.82285 -0.08102 0.25166 0.0374 Uiso 1 2 calc R
H24A H 0.38158 -0.15304 0.4645 0.0628 Uiso 0.471(4) 2 calc R
H24B H 0.56614 -0.10364 0.53324 0.0904 Uiso 0.529(4) 2 calc R
H3A H 1.49286 -0.05342 0.15923 0.0441 Uiso 1 2 calc R

loop_
_atom_site_aniso_label
_atom_site_aniso_U_11
_atom_site_aniso_U_22
_atom_site_aniso_U_33
_atom_site_aniso_U_12
_atom_site_aniso_U_13
_atom_site_aniso_U_23
O1 0.0338(8) 0.0349(8) 0.0374(8) 0.0037(6) 0.0002(6) 0.0001(6)
O2 0.0304(8) 0.0252(7) 0.0593(10) -0.0006(6) -0.0035(7) -0.0013(7)
O3 0.0233(8) 0.0309(8) 0.0552(10) -0.0008(6) -0.0047(7) 0.0016(7)
O4 0.0350(9) 0.0407(9) 0.0593(11) 0.0016(7) 0.0116(8) 0.0089(8)
O5 0.0271(8) 0.0482(9) 0.0387(9) 0.0056(7) -0.0018(6) -0.0025(7)
O6 0.0332(9) 0.0335(9) 0.1266(18) -0.0004(7) -0.0316(10) -0.0186(10)
O8A 0.104(5) 0.146(5) 0.066(4) 0.042(4) 0.034(3) 0.057(3)
O8B 0.098(5) 0.046(3) 0.035(3) 0.023(3) 0.024(3) 0.016(2)
O9 0.0537(13) 0.0340(10) 0.201(3) -0.0018(9) -0.0520(15) -0.0303(13)
O13A 0.092(3) 0.045(2) 0.064(4) -0.004(2) 0.047(3) -0.015(2)
O13B 0.073(4) 0.076(4) 0.028(3) 0.031(3) -0.003(3) -0.017(2)
O28 0.1050(19) 0.0280(9) 0.141(2) -0.0020(10) 0.0727(17) 0.0093(11)
N19 0.0628(15) 0.0630(14) 0.0367(11) 0.0026(11) 0.0055(10) -0.0076(10)
N27 0.0349(11) 0.0320(10) 0.0754(15) -0.0006(8) 0.0155(10) 0.0101(10)
C3 0.0445(13) 0.0306(11) 0.0417(12) 0.0001(9) -0.0124(10) -0.0034(9)
C4 0.0348(13) 0.0305(11) 0.0751(17) -0.0027(10) -0.0103(12) -0.0044(11)
C5 0.0230(10) 0.0287(10) 0.0487(13) -0.0026(8) 0.0019(9) 0.0048(9)
C6 0.0246(10) 0.0321(10) 0.0330(11) -0.0015(8) 0.0044(8) 0.0055(8)
C7 0.0507(14) 0.0298(11) 0.0468(13) -0.0015(10) -0.0170(11) -0.0058(9)
C10 0.0580(15) 0.0490(13) 0.0355(12) 0.0048(12) 0.0026(11) -0.0043(10)
C11 0.0515(14) 0.0449(13) 0.0335(12) 0.0038(11) -0.0021(10) -0.0022(10)
C12 0.0296(11) 0.0276(10) 0.0663(15) -0.0025(9) -0.0159(10) -0.0041(10)
C14 0.0385(13) 0.0277(11) 0.0704(17) 0.0041(9) 0.0010(12) -0.0043(10)
C16 0.0567(16) 0.0438(13) 0.0476(14) -0.0002(12) 0.0106(12) -0.0067(11)
C17 0.0526(14) 0.0346(11) 0.0354(12) 0.0036(10) -0.0080(10) -0.0059(9)
C18 0.135(3) 0.0410(15) 0.068(2) 0.0341(18) 0.004(2) 0.0041(14)
C20A 0.034(2) 0.045(3) 0.069(4) -0.003(2) -0.007(2) 0.018(3)
C20B 0.113(4) 0.037(2) 0.051(3) 0.019(3) 0.006(3) -0.005(2)
C21A 0.053(3) 0.069(3) 0.051(3) -0.002(3) -0.007(2) 0.018(3)
C21B 0.047(2) 0.0314(19) 0.034(2) 0.0035(17) -0.0102(18) -0.0042(16)
C22A 0.034(3) 0.061(3) 0.050(3) 0.001(2) -0.002(2) 0.010(2)
C22B 0.043(2) 0.0305(19) 0.033(2) 0.0052(17) -0.0097(17) -0.0060(15)
C23 0.0323(11) 0.0273(10) 0.0345(11) -0.0064(8) -0.0030(9) -0.0008(8)
C24A 0.037(3) 0.049(3) 0.067(3) -0.003(2) 0.005(2) 0.010(2)
C24B 0.114(4) 0.055(3) 0.045(3) 0.027(3) 0.016(3) -0.004(2)
C26 0.0215(10) 0.0287(10) 0.0410(11) -0.0025(8) -0.0026(8) 0.0014(8)

loop_
_atom_type_symbol
_atom_type_description
_atom_type_scat_dispersion_real
_atom_type_scat_dispersion_imag
_atom_type_scat_source
C C 0.0181 0.0091
;
International Tables for Crystallography
(1992, Vol. C, Tables 4.2.6.8 and 6.1.1.4)
;
H H 0.0000 0.0000
;
International Tables for Crystallography
(1992, Vol. C, Table 6.1.1.4)
;
N N 0.0311 0.0180
;
International Tables for Crystallography
(1992, Vol. C, Tables 4.2.6.8 and 6.1.1.4)
;
O O 0.0492 0.0322
;
International Tables for Crystallography
(1992, Vol. C, Tables 4.2.6.8 and 6.1.1.4)
;

loop_
_geom_angle_atom_site_label_1
_geom_angle_atom_site_label_2
_geom_angle_atom_site_label_3
_geom_angle
_geom_angle_publ_flag
C6 O1 C11 115.60(17) yes
C4 O2 C14 116.60(18) yes
O8A N19 O13A 118.9(4) yes
O8A N19 C10 123.1(3) yes
O8B N19 O13B 118.9(5) yes
O8B N19 C10 116.6(4) yes
O13A N19 C10 117.5(4) yes
O13B N19 C10 124.5(3) yes
O4 N27 O28 124.3(2) yes
O4 N27 C5 119.15(18) yes
O28 N27 C5 116.6(2) yes
C7 C3 C17 112.24(19) yes
C7 C3 C23 108.75(18) yes
C17 C3 C23 110.0(2) yes
O2 C4 O9 125.3(2) yes
O2 C4 C12 113.2(2) yes
O9 C4 C12 121.3(2) yes
N27 C5 C12 109.75(18) yes
N27 C5 C26 110.08(16) yes
C12 C5 C26 114.65(17) yes
O1 C6 O5 124.9(2) yes
O1 C6 C26 112.72(17) yes
O5 C6 C26 122.32(18) yes
C3 C7 C12 112.97(19) yes
N19 C10 C21A 122.6(3) yes
N19 C10 C21B 117.9(3) yes
N19 C10 C24A 119.5(3) yes
N19 C10 C24B 118.3(3) yes
C21A C10 C24A 117.8(4) yes
C21B C10 C24B 123.8(4) yes
O1 C11 C16 107.2(2) yes
O6 C12 C4 107.92(18) yes
O6 C12 C5 109.57(19) yes
O6 C12 C7 110.9(2) yes
C4 C12 C5 112.1(2) yes
C4 C12 C7 107.29(19) yes
C5 C12 C7 109.03(19) yes
O2 C14 C18 110.1(2) yes
C3 C17 C20A 119.1(3) yes
C3 C17 C20B 125.4(3) yes
C3 C17 C22A 120.8(3) yes
C3 C17 C22B 120.5(2) yes
C20A C17 C22A 120.1(4) yes
C20B C17 C22B 114.1(3) yes
C17 C20A C24A 121.3(5) yes
C17 C20B C24B 122.9(5) yes
C10 C21A C22A 122.1(5) yes
C10 C21B C22B 115.7(3) yes
C17 C22A C21A 119.5(5) yes
C17 C22B C21B 123.8(3) yes
C3 C23 C26 111.19(18) yes
C10 C24A C20A 118.9(5) yes
C10 C24B C20B 119.6(5) yes
O3 C26 C5 113.29(17) yes
O3 C26 C6 113.33(16) yes
O3 C26 C23 106.75(16) yes
C5 C26 C6 108.68(16) yes
C5 C26 C23 107.99(16) yes
C6 C26 C23 106.43(17) yes
C26 O3 H3A 109.479 no
C12 O6 H6 109.476 no
C7 C3 H3 108.593 no
C17 C3 H3 108.592 no
C23 C3 H3 108.586 no
N27 C5 H5 107.348 no
C12 C5 H5 107.359 no
C26 C5 H5 107.347 no
C3 C7 H7A 108.988 no
C3 C7 H7B 108.991 no
C12 C7 H7A 108.992 no
C12 C7 H7B 108.994 no
H7A C7 H7B 107.777 no
O1 C11 H11A 110.286 no
O1 C11 H11B 110.285 no
C16 C11 H11A 110.288 no
C16 C11 H11B 110.287 no
H11A C11 H11B 108.540 no
O2 C14 H14A 109.636 no
O2 C14 H14B 109.639 no
C18 C14 H14A 109.635 no
C18 C14 H14B 109.645 no
H14A C14 H14B 108.153 no
C11 C16 H16A 109.475 no
C11 C16 H16B 109.470 no
C11 C16 H16C 109.474 no
H16A C16 H16B 109.474 no
H16A C16 H16C 109.470 no
H16B C16 H16C 109.464 no
C14 C18 H18A 109.483 no
C14 C18 H18B 109.477 no
C14 C18 H18C 109.478 no
H18A C18 H18B 109.463 no
H18A C18 H18C 109.463 no
H18B C18 H18C 109.464 no
C17 C20A H20A 119.372 no
C24A C20A H20A 119.367 no
C17 C20B H20B 118.544 no
C24B C20B H20B 118.536 no
C10 C21A H21A 118.969 no
C22A C21A H21A 118.964 no
C10 C21B H21B 122.156 no
C22B C21B H21B 122.154 no
C17 C22A H22A 120.231 no
C21A C22A H22A 120.238 no
C17 C22B H22B 118.098 no
C21B C22B H22B 118.097 no
C3 C23 H23A 109.397 no
C3 C23 H23B 109.394 no
C26 C23 H23A 109.397 no
C26 C23 H23B 109.395 no
H23A C23 H23B 108.013 no
C10 C24A H24A 120.539 no
C20A C24A H24A 120.530 no
C10 C24B H24B 120.220 no
C20B C24B H24B 120.226 no

loop_
_geom_bond_atom_site_label_1
_geom_bond_atom_site_label_2
_geom_bond_distance
_geom_bond_publ_flag
O1 C6 1.321(2) yes
O1 C11 1.463(3) yes
O2 C4 1.312(3) yes
O2 C14 1.475(2) yes
O3 C26 1.405(2) yes
O4 N27 1.215(3) yes
O5 C6 1.209(2) yes
O6 C12 1.410(3) yes
O8A N19 1.250(5) yes
O8B N19 1.250(3) yes
O9 C4 1.190(4) yes
O13A N19 1.250(5) yes
O13B N19 1.250(7) yes
O28 N27 1.217(3) yes
N19 C10 1.441(3) yes
N27 C5 1.516(3) yes
C3 C7 1.529(3) yes
C3 C17 1.514(3) yes
C3 C23 1.539(3) yes
C4 C12 1.544(3) yes
C5 C12 1.530(4) yes
C5 C26 1.544(3) yes
C6 C26 1.532(3) yes
C7 C12 1.533(3) yes
C10 C21A 1.358(7) yes
C10 C21B 1.406(5) yes
C10 C24A 1.448(6) yes
C10 C24B 1.289(6) yes
C11 C16 1.498(3) yes
C14 C18 1.443(4) yes
C17 C20A 1.368(6) yes
C17 C20B 1.392(7) yes
C17 C22A 1.377(6) yes
C17 C22B 1.419(4) yes
C20A C24A 1.366(9) yes
C20B C24B 1.385(9) yes
C21A C22A 1.378(8) yes
C21B C22B 1.378(6) yes
C23 C26 1.533(3) yes
O3 H3A 0.840 no
O6 H6 0.840 no
C3 H3 1.000 no
C5 H5 1.000 no
C7 H7A 0.990 no
C7 H7B 0.990 no
C11 H11A 0.990 no
C11 H11B 0.990 no
C14 H14A 0.990 no
C14 H14B 0.990 no
C16 H16A 0.980 no
C16 H16B 0.980 no
C16 H16C 0.980 no
C18 H18A 0.980 no
C18 H18B 0.980 no
C18 H18C 0.980 no
C20A H20A 0.950 no
C20B H20B 0.950 no
C21A H21A 0.950 no
C21B H21B 0.950 no
C22A H22A 0.950 no
C22B H22B 0.950 no
C23 H23A 0.990 no
C23 H23B 0.990 no
C24A H24A 0.950 no
C24B H24B 0.950 no

loop_
_geom_contact_atom_site_label_1
_geom_contact_atom_site_label_2
_geom_contact_distance
_geom_contact_publ_flag
_geom_contact_site_symmetry_2
O1 O3 2.627(2) no .
O1 O4 3.203(2) no .
O1 C5 3.600(3) no .
O1 C23 3.219(3) no .
O2 O6 3.557(2) no .
O2 O28 3.007(3) no .
O2 N27 3.387(3) no .
O2 C5 2.847(2) no .
O2 C7 2.976(3) no .
O3 O4 2.867(2) no .
O3 O5 3.569(2) no .
O3 O6 2.871(3) no .
O3 N27 2.971(2) no .
O3 C3 2.896(3) no .
O3 C7 3.540(3) no .
O3 C12 3.070(3) no .
O4 O5 3.158(2) no .
O4 C6 2.714(3) no .
O4 C12 3.518(3) no .
O4 C26 2.678(3) no .
O5 N27 3.275(3) no .
O5 C5 2.830(3) no .
O5 C11 2.665(3) no .
O5 C23 3.058(3) no .
O6 O9 2.637(2) no .
O6 O28 3.051(3) no .
O6 N27 2.829(3) no .
O6 C3 3.032(3) no .
O6 C26 3.060(3) no .
O8A C21A 2.904(8) no .
O8B C21B 2.663(8) no .
O8B C24B 3.446(7) no .
O9 O28 3.130(4) no .
O9 C5 3.557(3) no .
O9 C7 3.272(3) no .
O9 C14 2.687(3) no .
O9 C18 3.582(5) no .
O13A C21A 3.535(8) no .
O13A C24A 2.751(10) no .
O13B C24B 2.762(9) no .
O28 C4 2.646(4) no .
O28 C12 2.756(4) no .
N27 C4 3.026(4) no .
N27 C6 2.986(3) no .
C3 C5 2.930(3) no .
C4 C18 3.265(4) no .
C7 C20A 2.982(6) no .
C7 C20B 2.913(6) no .
C7 C26 2.963(3) no .
C10 C17 2.778(3) no .
C12 C23 2.970(3) no .
C20A C21A 2.744(8) no .
C20A C23 3.114(7) no .
C20B C21B 2.757(7) no .
C22A C23 3.508(6) no .
C22A C24A 2.769(8) no .
C22B C23 3.043(4) no .
C22B C24B 2.727(7) no .
O2 O6 3.064(2) no 1_455
O2 O9 3.449(3) no 1_455
O2 O13A 3.362(10) no 2_656
O2 O13B 2.995(6) no 2_656
O3 O5 2.855(2) no 1_655
O3 C6 3.565(2) no 1_655
O3 C23 3.485(3) no 1_655
O4 O5 3.039(2) no 1_655
O4 C11 3.405(3) no 2_755
O4 C16 3.576(3) no 2_855
O5 O3 2.855(2) no 1_455
O5 O4 3.039(2) no 1_455
O5 C11 3.510(3) no 2_755
O6 O2 3.064(2) no 1_655
O6 O13B 3.208(7) no 2_756
O6 C7 3.493(3) no 1_655
O8A O8A 3.439(12) no 2_646
O8A O9 2.925(9) no 2_756
O8A N19 3.313(8) no 2_646
O8A C10 3.486(7) no 2_646
O8A C21A 3.132(8) no 2_746
O8A C22A 3.094(7) no 2_746
O8B O8B 2.546(11) no 2_646
O8B O9 3.376(8) no 2_756
O8B N19 2.882(7) no 2_646
O8B C10 3.137(7) no 2_646
O8B C21B 2.972(10) no 2_646
O8B C21B 3.150(10) no 2_746
O8B C22B 3.187(8) no 2_746
O9 O2 3.449(3) no 1_655
O9 O8A 2.925(9) no 2_756
O9 O8B 3.376(8) no 2_756
O9 O13B 3.246(8) no 2_756
O9 N19 3.389(4) no 2_756
O9 C14 3.157(3) no 1_655
O13A O2 3.362(10) no 2_656
O13A C4 3.500(9) no 2_656
O13A C7 3.229(7) no 2_656
O13A C21A 2.808(10) no 1_455
O13A C22A 3.191(11) no 1_455
O13B O2 2.995(6) no 2_656
O13B O6 3.208(7) no 2_756
O13B O9 3.246(8) no 2_756
O13B C4 3.346(7) no 2_656
O13B C7 3.133(7) no 2_656
O13B C14 3.383(7) no 2_656
N19 O8A 3.313(8) no 2_646
N19 O8B 2.882(7) no 2_646
N19 O9 3.389(4) no 2_756
C4 O13A 3.500(9) no 2_656
C4 O13B 3.346(7) no 2_656
C6 O3 3.565(2) no 1_455
C7 O6 3.493(3) no 1_455
C7 O13A 3.229(7) no 2_656
C7 O13B 3.133(7) no 2_656
C10 O8A 3.486(7) no 2_646
C10 O8B 3.137(7) no 2_646
C11 O4 3.405(3) no 2_755
C11 O5 3.510(3) no 2_755
C14 O9 3.157(3) no 1_455
C14 O13B 3.383(7) no 2_656
C16 O4 3.576(3) no 2_855
C16 C16 3.550(4) no 2_845
C20B C24B 3.269(9) no 2_656
C21A O8A 3.132(8) no 2_746
C21A O13A 2.808(10) no 1_655
C21B O8B 2.972(10) no 2_646
C21B O8B 3.150(10) no 2_746
C22A O8A 3.094(7) no 2_746
C22A O13A 3.191(11) no 1_655
C22A C24A 2.794(8) no 1_655
C22B O8B 3.187(8) no 2_746
C23 O3 3.485(3) no 1_455
C24A C22A 2.794(8) no 1_455
C24B C20B 3.269(9) no 2_656
C24B C24B 3.249(9) no 2_656
O1 H16A 2.5866 no .
O1 H16B 2.5551 no .
O1 H16C 3.2376 no .
O1 H23A 3.0481 no .
O1 H23B 3.5467 no .
O1 H3A 2.5983 no .
O2 H5 2.4728 no .
O2 H6 3.5567 no .
O2 H7A 3.3399 no .
O2 H7B 2.6409 no .
O2 H18A 2.5390 no .
O2 H18B 2.6299 no .
O2 H18C 3.2400 no .
O3 H3 2.5446 no .
O3 H5 3.2839 no .
O3 H23A 2.5407 no .
O3 H23B 3.2129 no .
O4 H5 2.8909 no .
O4 H3A 2.3283 no .
O5 H5 2.4864 no .
O5 H11A 2.7679 no .
O5 H11B 2.5241 no .
O5 H23A 3.3950 no .
O5 H23B 2.7801 no .
O6 H3 2.7213 no .
O6 H5 3.2374 no .
O6 H7A 2.5968 no .
O6 H7B 3.2583 no .
O6 H3A 3.0489 no .
O8A H21A 2.6686 no .
O8B H21B 2.3846 no .
O9 H6 2.1311 no .
O9 H7A 3.1447 no .
O9 H7B 3.5429 no .
O9 H14A 3.4413 no .
O9 H14B 2.2654 no .
O9 H18B 3.3369 no .
O13A H24A 2.4860 no .
O13B H24B 2.4453 no .
O28 H5 2.6618 no .
O28 H6 3.0864 no .
O28 H18B 2.9670 no .
N19 H21A 2.6228 no .
N19 H21B 2.6269 no .
N19 H24A 2.6753 no .
N19 H24B 2.4916 no .
N27 H6 3.1844 no .
N27 H3A 2.6951 no .
C3 H5 3.2648 no .
C3 H20A 2.6181 no .
C3 H20B 2.7522 no .
C3 H22A 2.6738 no .
C3 H22B 2.6756 no .
C4 H5 2.6649 no .
C4 H6 2.2710 no .
C4 H7A 2.6759 no .
C4 H7B 2.6064 no .
C4 H14A 3.0770 no .
C4 H14B 2.4208 no .
C4 H18A 3.5960 no .
C4 H18B 3.1573 no .
C5 H3 3.2219 no .
C5 H6 2.9948 no .
C5 H7A 3.3479 no .
C5 H7B 2.7331 no .
C5 H23A 3.3528 no .
C5 H23B 2.6905 no .
C5 H3A 2.6509 no .
C6 H5 2.5954 no .
C6 H11A 2.6718 no .
C6 H11B 2.5568 no .
C6 H23A 2.6659 no .
C6 H23B 2.5853 no .
C6 H3A 2.5798 no .
C7 H5 2.7033 no .
C7 H6 2.9171 no .
C7 H20A 2.7329 no .
C7 H20B 2.5482 no .
C7 H23A 3.3521 no .
C7 H23B 2.6836 no .
C10 H20A 3.2870 no .
C10 H20B 3.1543 no .
C10 H22A 3.2451 no .
C10 H22B 3.2185 no .
C12 H3 2.7439 no .
C12 H23B 3.2679 no .
C12 H3A 3.3862 no .
C17 H7A 2.7104 no .
C17 H7B 2.7124 no .
C17 H21A 3.2335 no .
C17 H21B 3.3287 no .
C17 H23A 2.6596 no .
C17 H23B 2.7148 no .
C17 H24A 3.2401 no .
C17 H24B 3.2888 no .
C20A H3 3.2869 no .
C20A H7A 3.1873 no .
C20A H7B 2.6875 no .
C20A H22A 3.2355 no .
C20A H23A 3.3681 no .
C20A H23B 2.8626 no .
C20B H3 3.1894 no .
C20B H7A 2.7877 no .
C20B H7B 2.8102 no .
C20B H22B 3.2206 no .
C20B H23B 3.5907 no .
C21A H24A 3.2627 no .
C21B H24B 3.2332 no .
C22A H3 2.5510 no .
C22A H7A 3.5921 no .
C22A H20A 3.2317 no .
C22A H23A 3.3663 no .
C22B H3 2.7965 no .
C22B H20B 3.2275 no .
C22B H23A 2.7010 no .
C22B H23B 3.3240 no .
C23 H5 2.6755 no .
C23 H7A 3.3511 no .
C23 H7B 2.6960 no .
C23 H20A 3.0265 no .
C23 H22B 2.8633 no .
C23 H3A 3.1013 no .
C24A H21A 3.2666 no .
C24B H21B 3.2295 no .
C26 H3 2.7028 no .
C26 H7B 3.3094 no .
H3 H6 3.4422 no .
H3 H7A 2.3742 no .
H3 H7B 2.8736 no .
H3 H20A 3.5592 no .
H3 H20B 3.4022 no .
H3 H22A 2.3390 no .
H3 H22B 2.7219 no .
H3 H23A 2.3994 no .
H3 H23B 2.8844 no .
H3 H3A 3.3084 no .
H5 H7B 2.5655 no .
H5 H23A 3.5767 no .
H5 H23B 2.4941 no .
H5 H3A 3.5107 no .
H6 H7A 2.8827 no .
H7A H20A 3.0839 no .
H7A H20B 2.2769 no .
H7A H23B 3.5880 no .
H7B H20A 2.1532 no .
H7B H20B 2.3237 no .
H7B H23A 3.5885 no .
H7B H23B 2.5087 no .
H11A H16A 2.8517 no .
H11A H16B 2.3697 no .
H11A H16C 2.3463 no .
H11B H16A 2.3469 no .
H11B H16B 2.8517 no .
H11B H16C 2.3691 no .
H14A H18A 2.3376 no .
H14A H18B 2.8025 no .
H14A H18C 2.2608 no .
H14B H18A 2.8034 no .
H14B H18B 2.2685 no .
H14B H18C 2.3293 no .
H20A H23A 3.4854 no .
H20A H23B 2.5382 no .
H20A H24A 2.3147 no .
H20B H24B 2.3177 no .
H21A H22A 2.3167 no .
H21B H22B 2.3313 no .
H22A H23A 3.4929 no .
H22B H23A 2.2670 no .
H22B H23B 3.3231 no .
H23A H3A 3.3002 no .
O1 H18B 3.1558 no 1_545
O1 H18C 3.1802 no 1_645
O2 H6 2.3914 no 1_455
O3 H18C 2.6224 no 1_645
O3 H23B 2.5657 no 1_655
O4 H11A 2.9172 no 2_755
O4 H11A 3.1991 no 2_855
O4 H11B 2.9952 no 2_755
O4 H16B 2.8688 no 2_855
O5 H11A 2.5200 no 2_755
O5 H18C 3.5120 no 1_545
O5 H3A 2.1043 no 1_455
O6 H5 2.9290 no 1_655
O6 H7B 2.5640 no 1_655
O6 H20A 2.8448 no 1_655
O6 H23B 3.0754 no 1_655
O8A H14A 2.8399 no 2_656
O8A H21A 3.5435 no 1_455
O8A H21A 2.7428 no 2_746
O8A H22A 2.6858 no 2_746
O8B H14A 3.1591 no 2_656
O8B H21B 2.6450 no 2_646
O8B H21B 2.8272 no 2_746
O8B H22B 2.8479 no 2_746
O9 H14A 2.3260 no 1_655
O9 H18A 3.4488 no 1_655
O9 H21B 3.5407 no 1_565
O9 H22B 2.8569 no 1_565
O13A H6 3.2661 no 2_756
O13A H7A 2.7946 no 2_656
O13A H7B 2.7673 no 2_656
O13A H14A 3.4133 no 2_656
O13A H21A 2.1895 no 1_455
O13A H22A 2.9519 no 1_455
O13B H6 2.6418 no 2_756
O13B H7A 2.8985 no 2_656
O13B H7A 3.5865 no 2_756
O13B H7B 2.5059 no 2_656
O13B H14A 3.0089 no 2_656
O13B H14B 3.5490 no 2_656
O13B H20B 2.8349 no 2_656
O13B H21B 3.0869 no 2_646
O28 H16A 2.7798 no 1_565
O28 H16B 3.0479 no 2_855
O28 H16C 3.2672 no 2_755
O28 H16C 3.5163 no 2_855
O28 H18A 2.9468 no 1_655
N19 H6 3.4726 no 2_756
N19 H14A 3.4725 no 2_656
N19 H20B 3.5009 no 2_656
N19 H21A 2.9528 no 1_455
N19 H21A 3.4742 no 2_746
N19 H21B 3.0271 no 2_646
N19 H21B 3.4006 no 2_746
N19 H22A 3.1661 no 1_455
N27 H11A 3.2329 no 2_755
N27 H11B 3.5000 no 2_755
N27 H16B 3.3238 no 2_855
N27 H16C 3.5625 no 2_755
C3 H20A 3.0797 no 1_655
C3 H24A 3.2735 no 1_655
C4 H6 3.4041 no 1_455
C4 H14A 3.3949 no 1_655
C6 H11A 3.2078 no 2_755
C6 H18B 3.5948 no 1_545
C6 H18C 3.5904 no 1_545
C6 H3A 2.9719 no 1_455
C7 H6 3.3399 no 1_455
C7 H20A 3.4441 no 1_655
C10 H7A 3.4282 no 2_756
C10 H20B 3.4845 no 2_656
C10 H21A 3.5443 no 2_746
C10 H21B 3.4313 no 2_746
C10 H22A 2.8428 no 1_455
C11 H18B 3.1778 no 1_545
C14 H6 3.0938 no 1_455
C14 H22B 3.4428 no 1_565
C14 H23A 3.3760 no 1_565
C16 H16A 3.3543 no 2_845
C16 H16B 3.1858 no 2_845
C16 H16C 3.5326 no 2_845
C16 H18A 3.5362 no 1_645
C16 H18B 3.3364 no 1_545
C17 H24A 2.8810 no 1_655
C18 H11B 3.2611 no 1_565
C18 H16A 3.5885 no 1_565
C18 H16C 3.4159 no 2_755
C18 H23A 3.3874 no 1_565
C20A H3 2.7802 no 1_455
C20A H22A 2.8172 no 1_455
C20B H20B 3.5272 no 2_656
C20B H20B 3.5817 no 2_756
C20B H24B 2.4521 no 2_656
C21A H7A 3.3047 no 2_756
C21A H21A 3.1809 no 2_746
C21A H24A 2.8630 no 1_655
C21B H14B 3.3548 no 1_545
C21B H21B 2.9806 no 2_746
C22A H24A 2.0603 no 1_655
C22B H14B 2.9328 no 1_545
C23 H14B 3.4326 no 1_545
C23 H3A 3.4187 no 1_455
C24A H3 3.0625 no 1_455
C24A H21A 3.5741 no 1_455
C24A H22A 2.0065 no 1_455
C24B H7A 3.0478 no 2_756
C24B H20B 2.6865 no 2_656
C24B H24B 2.6849 no 2_656
H3 C20A 2.7802 no 1_655
H3 C24A 3.0625 no 1_655
H3 H20A 2.1967 no 1_655
H3 H23B 3.1960 no 1_655
H3 H24A 2.7746 no 1_655
H3 H24B 3.5482 no 2_756
H5 O6 2.9290 no 1_455
H5 H6 2.9100 no 1_455
H5 H11A 3.4782 no 2_755
H5 H3A 3.2453 no 1_455
H6 O2 2.3914 no 1_655
H6 O13A 3.2661 no 2_756
H6 O13B 2.6418 no 2_756
H6 N19 3.4726 no 2_756
H6 C4 3.4041 no 1_655
H6 C7 3.3399 no 1_655
H6 C14 3.0938 no 1_655
H6 H5 2.9100 no 1_655
H6 H7B 2.4221 no 1_655
H6 H14A 2.7969 no 1_655
H6 H18A 3.5010 no 1_655
H6 H20A 3.1871 no 1_655
H6 H23B 3.5431 no 1_655
H7A O13A 2.7946 no 2_656
H7A O13B 2.8985 no 2_656
H7A O13B 3.5865 no 2_756
H7A C10 3.4282 no 2_756
H7A C21A 3.3047 no 2_756
H7A C24B 3.0478 no 2_756
H7A H20A 3.1465 no 1_655
H7A H21A 3.2591 no 2_756
H7A H24A 3.5322 no 1_655
H7A H24B 2.7934 no 2_756
H7B O6 2.5640 no 1_455
H7B O13A 2.7673 no 2_656
H7B O13B 2.5059 no 2_656
H7B H6 2.4221 no 1_455
H7B H24B 3.2715 no 2_656
H11A O4 2.9172 no 2_755
H11A O4 3.1991 no 2_855
H11A O5 2.5200 no 2_755
H11A N27 3.2329 no 2_755
H11A C6 3.2078 no 2_755
H11A H5 3.4782 no 2_755
H11A H11A 3.2151 no 2_755
H11B O4 2.9952 no 2_755
H11B N27 3.5000 no 2_755
H11B C18 3.2611 no 1_545
H11B H16B 2.9883 no 1_455
H11B H18A 3.4883 no 1_545
H11B H18B 2.7195 no 1_545
H11B H18C 3.0883 no 1_545
H11B H3A 3.5447 no 1_455
H14A O8A 2.8399 no 2_656
H14A O8B 3.1591 no 2_656
H14A O9 2.3260 no 1_455
H14A O13A 3.4133 no 2_656
H14A O13B 3.0089 no 2_656
H14A N19 3.4725 no 2_656
H14A C4 3.3949 no 1_455
H14A H6 2.7969 no 1_455
H14A H22B 3.1090 no 1_465
H14B O13B 3.5490 no 2_656
H14B C21B 3.3548 no 1_565
H14B C22B 2.9328 no 1_565
H14B C23 3.4326 no 1_565
H14B H21B 3.2729 no 1_565
H14B H22B 2.4636 no 1_565
H14B H23A 2.5909 no 1_565
H14B H23B 3.4519 no 1_565
H16A O28 2.7798 no 1_545
H16A C16 3.3543 no 2_845
H16A C18 3.5885 no 1_545
H16A H16A 3.4380 no 2_845
H16A H16B 2.8560 no 2_845
H16A H16C 3.1718 no 2_745
H16A H16C 3.2384 no 2_845
H16A H18A 2.9248 no 1_645
H16A H18B 2.6610 no 1_545
H16B O4 2.8688 no 2_855
H16B O28 3.0479 no 2_855
H16B N27 3.3238 no 2_855
H16B C16 3.1858 no 2_845
H16B H11B 2.9883 no 1_655
H16B H16A 2.8560 no 2_845
H16B H16B 3.1010 no 2_845
H16B H16C 3.0635 no 2_845
H16B H18A 3.2844 no 1_645
H16C O28 3.2672 no 2_755
H16C O28 3.5163 no 2_855
H16C N27 3.5625 no 2_755
H16C C16 3.5326 no 2_845
H16C C18 3.4159 no 2_755
H16C H16A 3.1718 no 2_745
H16C H16A 3.2384 no 2_845
H16C H16B 3.0635 no 2_845
H16C H16C 3.2718 no 2_745
H16C H18A 2.7632 no 2_755
H16C H18B 3.1779 no 2_755
H18A O9 3.4488 no 1_455
H18A O28 2.9468 no 1_455
H18A C16 3.5362 no 1_465
H18A H6 3.5010 no 1_455
H18A H11B 3.4883 no 1_565
H18A H16A 2.9248 no 1_465
H18A H16B 3.2844 no 1_465
H18A H16C 2.7632 no 2_755
H18B O1 3.1558 no 1_565
H18B C6 3.5948 no 1_565
H18B C11 3.1778 no 1_565
H18B C16 3.3364 no 1_565
H18B H11B 2.7195 no 1_565
H18B H16A 2.6610 no 1_565
H18B H16C 3.1779 no 2_755
H18B H23A 3.1511 no 1_565
H18C O1 3.1802 no 1_465
H18C O3 2.6224 no 1_465
H18C O5 3.5120 no 1_565
H18C C6 3.5904 no 1_565
H18C H11B 3.0883 no 1_565
H18C H23A 3.4336 no 1_465
H18C H23A 3.1326 no 1_565
H18C H23B 3.2058 no 1_565
H18C H3A 2.7751 no 1_465
H20A O6 2.8448 no 1_455
H20A C3 3.0797 no 1_455
H20A C7 3.4441 no 1_455
H20A H3 2.1967 no 1_455
H20A H6 3.1871 no 1_455
H20A H7A 3.1465 no 1_455
H20A H22A 2.9724 no 1_455
H20B O13B 2.8349 no 2_656
H20B N19 3.5009 no 2_656
H20B C10 3.4845 no 2_656
H20B C20B 3.5272 no 2_656
H20B C20B 3.5817 no 2_756
H20B C24B 2.6865 no 2_656
H20B H20B 3.4695 no 2_656
H20B H20B 3.5921 no 2_756
H20B H24B 1.8657 no 2_656
H21A O8A 3.5435 no 1_655
H21A O8A 2.7428 no 2_746
H21A O13A 2.1895 no 1_655
H21A N19 2.9528 no 1_655
H21A N19 3.4742 no 2_746
H21A C10 3.5443 no 2_746
H21A C21A 3.1809 no 2_746
H21A C24A 3.5741 no 1_655
H21A H7A 3.2591 no 2_756
H21A H21A 2.7238 no 2_746
H21A H24A 2.9773 no 1_655
H21B O8B 2.6450 no 2_646
H21B O8B 2.8272 no 2_746
H21B O9 3.5407 no 1_545
H21B O13B 3.0869 no 2_646
H21B N19 3.0271 no 2_646
H21B N19 3.4006 no 2_746
H21B C10 3.4313 no 2_746
H21B C21B 2.9806 no 2_746
H21B H14B 3.2729 no 1_545
H21B H21B 2.5400 no 2_746
H22A O8A 2.6858 no 2_746
H22A O13A 2.9519 no 1_655
H22A N19 3.1661 no 1_655
H22A C10 2.8428 no 1_655
H22A C20A 2.8172 no 1_655
H22A C24A 2.0065 no 1_655
H22A H20A 2.9724 no 1_655
H22A H24A 1.5049 no 1_655
H22B O8B 2.8479 no 2_746
H22B O9 2.8569 no 1_545
H22B C14 3.4428 no 1_545
H22B H14A 3.1090 no 1_645
H22B H14B 2.4636 no 1_545
H23A C14 3.3760 no 1_545
H23A C18 3.3874 no 1_545
H23A H14B 2.5909 no 1_545
H23A H18B 3.1511 no 1_545
H23A H18C 3.1326 no 1_545
H23A H18C 3.4336 no 1_645
H23B O3 2.5657 no 1_455
H23B O6 3.0754 no 1_455
H23B H3 3.1960 no 1_455
H23B H6 3.5431 no 1_455
H23B H14B 3.4519 no 1_545
H23B H18C 3.2058 no 1_545
H23B H3A 2.5964 no 1_455
H24A C3 3.2735 no 1_455
H24A C17 2.8810 no 1_455
H24A C21A 2.8630 no 1_455
H24A C22A 2.0603 no 1_455
H24A H3 2.7746 no 1_455
H24A H7A 3.5322 no 1_455
H24A H21A 2.9773 no 1_455
H24A H22A 1.5049 no 1_455
H24B C20B 2.4521 no 2_656
H24B C24B 2.6849 no 2_656
H24B H3 3.5482 no 2_756
H24B H7A 2.7934 no 2_756
H24B H7B 3.2715 no 2_656
H24B H20B 1.8657 no 2_656
H24B H24B 2.3807 no 2_656
H3A O5 2.1043 no 1_655
H3A C6 2.9719 no 1_655
H3A C23 3.4187 no 1_655
H3A H5 3.2453 no 1_655
H3A H11B 3.5447 no 1_655
H3A H18C 2.7751 no 1_645
H3A H23B 2.5964 no 1_655

loop_
_geom_hbond_atom_site_label_D
_geom_hbond_atom_site_label_H
_geom_hbond_atom_site_label_A
_geom_hbond_site_symmetry_A
_geom_hbond_distance_DA
_geom_hbond_distance_DH
_geom_hbond_distance_HA
_geom_hbond_angle_DHA
_geom_hbond_publ_flag
O3 H3A O4 . 2.867(2) 0.840 2.328 122.4 no
O3 H3A O5 1_655 2.855(2) 0.840 2.104 148.7 no
O6 H6 O9 . 2.637(2) 0.840 2.131 118.5 no

loop_
_geom_torsion_atom_site_label_1
_geom_torsion_atom_site_label_2
_geom_torsion_atom_site_label_3
_geom_torsion_atom_site_label_4
_geom_torsion
_geom_torsion_publ_flag
C6 O1 C11 C16 -170.97(15) no
C11 O1 C6 O5 2.9(3) no
C11 O1 C6 C26 179.19(15) no
C4 O2 C14 C18 106.5(2) no
C14 O2 C4 O9 7.4(4) no
C14 O2 C4 C12 -177.54(17) no
O8A N19 C10 C21A -27.4(5) no
O8A N19 C10 C21B 29.1(5) no
O8A N19 C10 C24A 156.8(4) no
O8A N19 C10 C24B -150.3(5) no
O8B N19 C10 C21A -50.1(5) no
O8B N19 C10 C21B 6.3(6) no
O8B N19 C10 C24A 134.0(5) no
O8B N19 C10 C24B -173.0(5) no
O13A N19 C10 C21A 161.0(5) no
O13A N19 C10 C21B -142.6(5) no
O13A N19 C10 C24A -14.9(5) no
O13A N19 C10 C24B 38.0(5) no
O13B N19 C10 C21A 126.7(5) no
O13B N19 C10 C21B -176.8(5) no
O13B N19 C10 C24A -49.1(5) no
O13B N19 C10 C24B 3.8(5) no
O4 N27 C5 C12 138.50(19) no
O4 N27 C5 C26 11.4(3) no
O28 N27 C5 C12 -42.5(3) no
O28 N27 C5 C26 -169.6(2) no
C7 C3 C17 C20A 50.6(3) no
C7 C3 C17 C20B -1.7(3) no
C7 C3 C17 C22A -126.8(2) no
C7 C3 C17 C22B 177.9(2) no
C17 C3 C7 C12 179.86(19) no
C7 C3 C23 C26 60.4(2) no
C23 C3 C7 C12 -58.2(2) no
C17 C3 C23 C26 -176.27(15) no
C23 C3 C17 C20A -70.6(2) no
C23 C3 C17 C20B -122.9(2) no
C23 C3 C17 C22A 112.0(2) no
C23 C3 C17 C22B 56.7(3) no
O2 C4 C12 O6 168.22(19) no
O2 C4 C12 C5 47.5(3) no
O2 C4 C12 C7 -72.2(3) no
O9 C4 C12 O6 -16.5(4) no
O9 C4 C12 C5 -137.2(3) no
O9 C4 C12 C7 103.1(3) no
N27 C5 C12 O6 -56.0(2) no
N27 C5 C12 C4 63.7(2) no
N27 C5 C12 C7 -177.61(14) no
N27 C5 C26 O3 61.9(2) no
N27 C5 C26 C6 -65.0(2) no
N27 C5 C26 C23 179.96(15) no
C12 C5 C26 O3 -62.4(2) no
C12 C5 C26 C6 170.73(15) no
C12 C5 C26 C23 55.7(2) no
C26 C5 C12 O6 68.4(2) no
C26 C5 C12 C4 -171.77(15) no
C26 C5 C12 C7 -53.1(2) no
O1 C6 C26 O3 17.6(2) no
O1 C6 C26 C5 144.50(15) no
O1 C6 C26 C23 -99.41(17) no
O5 C6 C26 O3 -165.99(17) no
O5 C6 C26 C5 -39.1(2) no
O5 C6 C26 C23 77.0(2) no
C3 C7 C12 O6 -66.8(3) no
C3 C7 C12 C4 175.53(18) no
C3 C7 C12 C5 53.9(2) no
N19 C10 C21A C22A 179.4(3) no
N19 C10 C21B C22B 178.6(3) no
N19 C10 C24A C20A -179.0(4) no
N19 C10 C24B C20B -176.8(4) no
C21A C10 C21B C22B -71.1(5) no
C21B C10 C21A C22A 79.4(5) no
C21A C10 C24A C20A 4.9(7) no
C24A C10 C21A C22A -4.7(7) no
C21A C10 C24B C20B 48.9(7) no
C24B C10 C21A C22A -48.9(6) no
C21B C10 C24A C20A -45.1(6) no
C24A C10 C21B C22B 43.8(5) no
C21B C10 C24B C20B 3.9(9) no
C24B C10 C21B C22B -2.1(7) no
C24A C10 C24B C20B -71.9(6) no
C24B C10 C24A C20A 78.8(6) no
C3 C17 C20A C24A 177.8(4) no
C3 C17 C20B C24B 179.8(4) no
C3 C17 C22A C21A -177.5(3) no
C3 C17 C22B C21B -178.0(3) no
C20A C17 C20B C24B 82.6(7) no
C20B C17 C20A C24A -69.9(6) no
C20A C17 C22A C21A 5.1(7) no
C22A C17 C20A C24A -4.8(8) no
C20A C17 C22B C21B -43.2(5) no
C22B C17 C20A C24A 42.3(6) no
C20B C17 C22A C21A 44.6(6) no
C22A C17 C20B C24B -45.2(7) no
C20B C17 C22B C21B 1.7(6) no
C22B C17 C20B C24B 0.2(8) no
C22A C17 C22B C21B 76.8(5) no
C22B C17 C22A C21A -72.9(5) no
C17 C20A C24A C10 -0.3(9) no
C17 C20B C24B C10 -2.9(11) no
C10 C21A C22A C17 -0.2(9) no
C10 C21B C22B C17 -0.9(6) no
C3 C23 C26 O3 63.84(19) no
C3 C23 C26 C5 -58.29(19) no
C3 C23 C26 C6 -174.84(14) no
